data_7116221
loop_
_publ_author_name
'Zhang, Zhe-Yu'
'Peng, Jun'
'Shi, Zhen-Yu'
'Zhou, Wan-Li'
'Khan, Shifa Ullah'
'Liu, Hong-Sheng'

_publ_section_title
;
 Antimony-dependent expansion for the Keggin heteropolyniobate family.
;
_journal_issue 15
_journal_name_full 'Chemical communications (Cambridge, England)'
_journal_page_first 3091
_journal_page_last 3093
_journal_paper_doi 10.1039/c4cc09612f
_journal_volume 51
_journal_year 2015
_chemical_formula_moiety 'H V Nb12 O40 Sb2, 4(C4 H18 Cu N4 O), 22(H2 O)'
_chemical_formula_sum 'C16 H117 Cu4 N16 Nb12 O66 Sb2 V'
_chemical_formula_weight 3253.78
_chemical_name_systematic
; 
 ? 
;
_chemical_properties_physical Efflorescent
_space_group_IT_number 88
_symmetry_cell_setting tetragonal
_symmetry_space_group_name_Hall '-I 4ad'
_symmetry_space_group_name_H-M 'I 41/a :2'
_atom_sites_solution_hydrogens geom
_atom_sites_solution_primary direct
_atom_sites_solution_secondary difmap
_audit_block_doi 10.5517/cc13qs3q
_audit_creation_method SHELXL-97
_audit_update_record
;
2014-11-18 deposited with the CCDC.
2015-01-02 downloaded from the CCDC.
;
_cell_angle_alpha 90.00
_cell_angle_beta 90.00
_cell_angle_gamma 90.00
_cell_formula_units_Z 4
_cell_length_a 25.7020(5)
_cell_length_b 25.7020(5)
_cell_length_c 16.2360(6)
_cell_measurement_temperature 293(2)
_cell_volume 10725.4(5)
_computing_cell_refinement 'Bruker SMART'
_computing_data_collection 'Bruker SMART'
_computing_data_reduction 'Bruker SAINT'
_computing_molecular_graphics 'Bruker SHELXTL'
_computing_publication_material 'Bruker SHELXTL'
_computing_structure_refinement 'SHELXL-97 (Sheldrick, 1997)'
_computing_structure_solution 'SHELXS-97 (Sheldrick, 1990)'
_diffrn_ambient_temperature 293(2)
_diffrn_measured_fraction_theta_full 0.997
_diffrn_measured_fraction_theta_max 0.997
_diffrn_measurement_device_type 'CCD area detector'
_diffrn_measurement_method 'phi and omega scans'
_diffrn_radiation_monochromator graphite
_diffrn_radiation_source 'fine-focus sealed tube'
_diffrn_radiation_type MoK\a
_diffrn_radiation_wavelength 0.71069
_diffrn_reflns_av_R_equivalents 0.0389
_diffrn_reflns_av_sigmaI/netI 0.0365
_diffrn_reflns_limit_h_max 30
_diffrn_reflns_limit_h_min -30
_diffrn_reflns_limit_k_max 25
_diffrn_reflns_limit_k_min -30
_diffrn_reflns_limit_l_max 19
_diffrn_reflns_limit_l_min -15
_diffrn_reflns_number 18533
_diffrn_reflns_theta_full 24.99
_diffrn_reflns_theta_max 24.99
_diffrn_reflns_theta_min 3.36
_exptl_absorpt_coefficient_mu 2.672
_exptl_absorpt_correction_T_max 0.852
_exptl_absorpt_correction_T_min 0.666
_exptl_absorpt_correction_type multi-scan
_exptl_crystal_colour blue
_exptl_crystal_density_diffrn 2.015
_exptl_crystal_density_method 'not measured'
_exptl_crystal_description platelet
_exptl_crystal_F_000 6344
_exptl_crystal_size_max 0.17
_exptl_crystal_size_mid 0.13
_exptl_crystal_size_min 0.06
_refine_diff_density_max 1.511
_refine_diff_density_min -0.687
_refine_diff_density_rms 0.169
_refine_ls_extinction_coef 0.00024(3)
_refine_ls_extinction_expression Fc^*^=kFc[1+0.001xFc^2^\l^3^/sin(2\q)]^-1/4^
_refine_ls_extinction_method SHELXL
_refine_ls_goodness_of_fit_ref 1.079
_refine_ls_hydrogen_treatment mixed
_refine_ls_matrix_type full
_refine_ls_number_parameters 267
_refine_ls_number_reflns 4724
_refine_ls_number_restraints 0
_refine_ls_restrained_S_all 1.079
_refine_ls_R_factor_all 0.0568
_refine_ls_R_factor_gt 0.0436
_refine_ls_shift/su_max 0.001
_refine_ls_shift/su_mean 0.000
_refine_ls_structure_factor_coef Fsqd
_refine_ls_weighting_details 'calc w=1/[\s^2^(Fo^2^)+(0.0696P)^2^+134.8337P] where P=(Fo^2^+2Fc^2^)/3'
_refine_ls_weighting_scheme calc
_refine_ls_wR_factor_gt 0.1326
_refine_ls_wR_factor_ref 0.1407
_reflns_number_gt 3864
_reflns_number_total 4724
_reflns_threshold_expression >2sigma(I)
_cod_data_source_file c4cc09612f2.cif
_cod_data_source_block shelx
_cod_depositor_comments
;
The following automatic conversions were performed:

'_symmetry_cell_setting' value 'Tetragonal' changed to 'tetragonal'
according to
/usr/data/users/saulius/crontab/automatic-downloads/rss-feeds/RSC/lib/dictionaries/cif_core.dic
dictionary named 'cif_core.dic' version 2.4.2 from
2011-04-26.

'_exptl_absorpt_correction_type' value 'Multi-scan'
changed to 'multi-scan' according to
/usr/data/users/saulius/crontab/automatic-downloads/rss-feeds/RSC/lib/dictionaries/cif_core.dic
dictionary named 'cif_core.dic' version 2.4.2 from 2011-04-26.

Automatic conversion script
Id: cif_fix_values 2935 2014-11-11 08:27:57Z andrius 

 Adding full bibliography for 7116213--7116221.cif.
;
_cod_original_sg_symbol_H-M I4(1)/a
_cod_database_code 7116221

loop_
_symmetry_equiv_pos_as_xyz
'x, y, z'
'-x, -y+1/2, z'
'-y+3/4, x+1/4, z+1/4'
'y+1/4, -x+1/4, z+1/4'
'x+1/2, y+1/2, z+1/2'
'-x+1/2, -y+1, z+1/2'
'-y+5/4, x+3/4, z+3/4'
'y+3/4, -x+3/4, z+3/4'
'-x, -y, -z'
'x, y-1/2, -z'
'y-3/4, -x-1/4, -z-1/4'
'-y-1/4, x-1/4, -z-1/4'
'-x+1/2, -y+1/2, -z+1/2'
'x+1/2, y, -z+1/2'
'y-1/4, -x+1/4, -z+1/4'
'-y+1/4, x+1/4, -z+1/4'

loop_
_atom_site_label
_atom_site_type_symbol
_atom_site_fract_x
_atom_site_fract_y
_atom_site_fract_z
_atom_site_U_iso_or_equiv
_atom_site_adp_type
_atom_site_occupancy
_atom_site_symmetry_multiplicity
_atom_site_calc_flag
_atom_site_refinement_flags
_atom_site_disorder_assembly
_atom_site_disorder_group
Cu1 Cu 0.77145(4) 0.33506(4) 0.42218(6) 0.0368(3) Uani 1 1 d . . .
Nb1 Nb 0.63788(2) 0.20895(2) 0.36969(4) 0.02036(19) Uani 1 1 d . . .
Nb2 Nb 0.54511(2) 0.15508(2) 0.52770(4) 0.02071(19) Uani 1 1 d . . .
Nb3 Nb 0.58950(2) 0.30548(2) 0.52677(4) 0.02061(19) Uani 1 1 d . . .
Sb1 Sb 0.5000 0.2500 0.64291(4) 0.0265(2) Uani 1 2 d S . .
V1 V 0.5000 0.2500 0.3750 0.0082(4) Uani 1 4 d S . .
C1 C 0.7877(4) 0.2687(6) 0.5591(9) 0.096(5) Uani 1 1 d . . .
H1A H 0.7885 0.2881 0.6104 0.115 Uiso 1 1 calc R . .
H1B H 0.7813 0.2326 0.5729 0.115 Uiso 1 1 calc R . .
C2 C 0.8365(4) 0.2722(6) 0.5227(9) 0.098(5) Uani 1 1 d . . .
H2A H 0.8430 0.2405 0.4919 0.117 Uiso 1 1 calc R . .
H2B H 0.8626 0.2746 0.5657 0.117 Uiso 1 1 calc R . .
C3 C 0.7059(4) 0.4009(4) 0.3251(8) 0.067(3) Uani 1 1 d . . .
H3A H 0.6775 0.4009 0.2857 0.081 Uiso 1 1 calc R . .
H3B H 0.7045 0.4333 0.3559 0.081 Uiso 1 1 calc R . .
C4 C 0.7556(4) 0.3969(5) 0.2818(8) 0.077(4) Uani 1 1 d . . .
H4A H 0.7528 0.3703 0.2395 0.092 Uiso 1 1 calc R . .
H4B H 0.7630 0.4297 0.2547 0.092 Uiso 1 1 calc R . .
N1 N 0.7448(3) 0.2872(3) 0.5113(5) 0.0489(19) Uani 1 1 d . . .
H1C H 0.7223 0.3044 0.5439 0.059 Uiso 1 1 calc R . .
H1D H 0.7279 0.2601 0.4885 0.059 Uiso 1 1 calc R . .
N2 N 0.8425(3) 0.3172(3) 0.4666(5) 0.0502(19) Uani 1 1 d . . .
H2C H 0.8642 0.3091 0.4250 0.060 Uiso 1 1 calc R . .
H2D H 0.8559 0.3446 0.4940 0.060 Uiso 1 1 calc R . .
N3 N 0.7004(3) 0.3562(3) 0.3820(5) 0.0404(17) Uani 1 1 d . . .
H3C H 0.6852 0.3294 0.3558 0.048 Uiso 1 1 calc R . .
H3D H 0.6803 0.3652 0.4251 0.048 Uiso 1 1 calc R . .
N4 N 0.7978(3) 0.3841(3) 0.3356(5) 0.0464(18) Uani 1 1 d . . .
H4C H 0.8103 0.4132 0.3593 0.056 Uiso 1 1 calc R . .
H4D H 0.8237 0.3690 0.3068 0.056 Uiso 1 1 calc R . .
O1 O 0.70218(18) 0.1913(2) 0.3956(3) 0.0323(12) Uani 1 1 d . . .
O2 O 0.5807(2) 0.1234(2) 0.6054(3) 0.0347(12) Uani 1 1 d . . .
O3 O 0.6365(2) 0.3166(2) 0.6039(3) 0.0338(12) Uani 1 1 d . . .
O4 O 0.59046(18) 0.37162(18) 0.4718(3) 0.0250(10) Uani 1 1 d . . .
O5 O 0.65069(17) 0.26138(17) 0.2792(3) 0.0239(10) Uani 1 1 d . . .
O6 O 0.47786(17) 0.17498(17) 0.5939(3) 0.0238(10) Uani 1 1 d . . .
O7 O 0.55767(18) 0.23351(17) 0.5643(3) 0.0236(10) Uani 1 1 d . . .
O8 O 0.62654(17) 0.26778(18) 0.4462(3) 0.0239(10) Uani 1 1 d . . .
O9 O 0.59666(18) 0.16788(18) 0.4459(3) 0.0257(11) Uani 1 1 d . . .
O10 O 0.55284(17) 0.23409(16) 0.3147(3) 0.0198(10) Uani 1 1 d . . .
O1W O 0.7751(2) 0.2647(2) 0.3341(4) 0.0472(16) Uani 1 1 d . . .
O2W O 0.6233(3) 0.0359(3) 0.6768(6) 0.087(3) Uani 1 1 d . . .
O3W O 0.6912(4) 0.1539(5) 0.5741(7) 0.119(4) Uani 1 1 d . . .
O4W O 0.7170(6) 0.3753(6) 0.6698(10) 0.175(6) Uiso 1 1 d . . .
O5W O 0.6466(7) 0.2629(7) 0.7476(11) 0.086(5) Uiso 0.50 1 d P . .
O6W O 0.5941(6) 0.1728(6) 0.7577(11) 0.080(5) Uiso 0.50 1 d P . .
O8W O 0.7678(7) 0.4173(6) 0.5271(11) 0.082(5) Uani 0.50 1 d P . .
O9W O 0.7273(11) 0.1904(11) 0.7240(19) 0.066(8) Uiso 0.25 1 d P . .
O7W O 0.8983(8) 0.3873(8) 0.6022(13) 0.104(6) Uiso 0.50 1 d P A 1
O10W O 0.8557(14) 0.4655(14) 0.654(2) 0.089(10) Uiso 0.25 1 d P B 2

loop_
_atom_site_aniso_label
_atom_site_aniso_U_11
_atom_site_aniso_U_22
_atom_site_aniso_U_33
_atom_site_aniso_U_23
_atom_site_aniso_U_13
_atom_site_aniso_U_12
Cu1 0.0277(5) 0.0451(6) 0.0375(6) -0.0028(5) 0.0044(4) -0.0037(4)
Nb1 0.0170(3) 0.0205(3) 0.0235(4) 0.0007(2) 0.0011(2) 0.0009(2)
Nb2 0.0209(3) 0.0204(3) 0.0208(4) 0.0033(2) -0.0011(2) 0.0001(2)
Nb3 0.0194(3) 0.0216(3) 0.0208(4) -0.0019(2) -0.0017(2) -0.0019(2)
Sb1 0.0275(4) 0.0323(4) 0.0197(4) 0.000 0.000 -0.0004(3)
V1 0.0077(6) 0.0077(6) 0.0092(10) 0.000 0.000 0.000
C1 0.057(7) 0.137(12) 0.093(10) 0.066(10) -0.006(7) -0.006(7)
C2 0.048(7) 0.152(14) 0.094(10) 0.053(10) 0.001(7) 0.019(8)
C3 0.049(6) 0.071(7) 0.082(8) 0.023(6) -0.001(6) 0.004(5)
C4 0.062(7) 0.092(9) 0.075(8) 0.045(7) 0.023(6) 0.011(6)
N1 0.037(4) 0.073(5) 0.036(4) 0.005(4) 0.007(3) -0.009(4)
N2 0.037(4) 0.071(5) 0.043(4) -0.010(4) 0.002(3) -0.003(4)
N3 0.036(4) 0.034(4) 0.051(5) 0.000(3) 0.012(3) -0.002(3)
N4 0.035(4) 0.044(4) 0.060(5) -0.002(4) 0.015(4) -0.001(3)
O1 0.020(2) 0.037(3) 0.040(3) -0.001(2) -0.001(2) 0.004(2)
O2 0.035(3) 0.035(3) 0.034(3) 0.009(2) -0.006(2) 0.001(2)
O3 0.032(3) 0.038(3) 0.031(3) -0.004(2) -0.008(2) -0.003(2)
O4 0.024(2) 0.025(2) 0.026(3) 0.000(2) -0.002(2) -0.001(2)
O5 0.021(2) 0.026(2) 0.025(3) 0.000(2) 0.004(2) -0.0007(19)
O6 0.026(2) 0.023(2) 0.022(3) 0.004(2) -0.003(2) 0.0004(19)
O7 0.024(2) 0.023(2) 0.024(3) 0.001(2) 0.000(2) 0.0002(19)
O8 0.020(2) 0.025(2) 0.026(3) -0.002(2) 0.001(2) -0.0014(19)
O9 0.025(2) 0.023(2) 0.029(3) 0.001(2) 0.003(2) 0.002(2)
O10 0.018(2) 0.021(2) 0.020(2) 0.0003(19) 0.0031(19) 0.0010(18)
O1W 0.035(3) 0.053(4) 0.054(4) -0.023(3) 0.014(3) -0.009(3)
O2W 0.090(6) 0.050(4) 0.120(8) 0.019(5) -0.058(6) -0.015(4)
O3W 0.079(6) 0.184(12) 0.093(8) 0.025(7) -0.017(6) -0.014(7)
O8W 0.092(12) 0.064(10) 0.090(12) -0.037(9) 0.007(10) 0.000(9)

loop_
_atom_type_symbol
_atom_type_description
_atom_type_scat_dispersion_real
_atom_type_scat_dispersion_imag
_atom_type_scat_source
C C 0.0033 0.0016 'International Tables Vol C Tables 4.2.6.8 and 6.1.1.4'
H H 0.0000 0.0000 'International Tables Vol C Tables 4.2.6.8 and 6.1.1.4'
N N 0.0061 0.0033 'International Tables Vol C Tables 4.2.6.8 and 6.1.1.4'
O O 0.0106 0.0060 'International Tables Vol C Tables 4.2.6.8 and 6.1.1.4'
Cu Cu 0.3201 1.2651 'International Tables Vol C Tables 4.2.6.8 and 6.1.1.4'
Nb Nb -2.0727 0.6215 'International Tables Vol C Tables 4.2.6.8 and 6.1.1.4'
Sb Sb -0.5866 1.5461 'International Tables Vol C Tables 4.2.6.8 and 6.1.1.4'
V V 0.3005 0.5294 'International Tables Vol C Tables 4.2.6.8 and 6.1.1.4'

loop_
_geom_angle_atom_site_label_1
_geom_angle_atom_site_label_2
_geom_angle_atom_site_label_3
_geom_angle
_geom_angle_site_symmetry_1
_geom_angle_site_symmetry_3
N4 Cu1 N3 84.8(3) . .
N4 Cu1 N2 95.0(3) . .
N3 Cu1 N2 176.9(3) . .
N4 Cu1 N1 178.6(3) . .
N3 Cu1 N1 95.1(3) . .
N2 Cu1 N1 85.0(3) . .
N4 Cu1 O1W 92.5(3) . .
N3 Cu1 O1W 92.7(3) . .
N2 Cu1 O1W 90.4(3) . .
N1 Cu1 O1W 88.9(3) . .
O1 Nb1 O9 102.7(2) . .
O1 Nb1 O8 100.6(2) . .
O9 Nb1 O8 86.27(19) . .
O1 Nb1 O4 102.1(2) . 11_666
O9 Nb1 O4 90.8(2) . 11_666
O8 Nb1 O4 157.14(19) . 11_666
O1 Nb1 O5 101.1(2) . .
O9 Nb1 O5 156.22(19) . .
O8 Nb1 O5 88.32(19) . .
O4 Nb1 O5 85.26(19) 11_666 .
O1 Nb1 O10 172.3(2) . .
O9 Nb1 O10 83.62(17) . .
O8 Nb1 O10 84.01(17) . .
O4 Nb1 O10 73.13(16) 11_666 .
O5 Nb1 O10 72.78(16) . .
O2 Nb2 O9 102.6(2) . .
O2 Nb2 O5 103.6(2) . 11_666
O9 Nb2 O5 96.2(2) . 11_666
O2 Nb2 O6 100.0(2) . .
O9 Nb2 O6 152.63(18) . .
O5 Nb2 O6 93.25(19) 11_666 .
O2 Nb2 O7 99.1(2) . .
O9 Nb2 O7 85.74(19) . .
O5 Nb2 O7 156.10(19) 11_666 .
O6 Nb2 O7 75.56(18) . .
O2 Nb2 O10 170.7(2) . 11_666
O9 Nb2 O10 86.66(18) . 11_666
O5 Nb2 O10 75.08(17) 11_666 11_666
O6 Nb2 O10 71.06(16) . 11_666
O7 Nb2 O10 81.28(16) . 11_666
O2 Nb2 Sb1 96.80(18) . .
O9 Nb2 Sb1 120.94(14) . .
O5 Nb2 Sb1 132.17(14) 11_666 .
O6 Nb2 Sb1 40.26(12) . .
O7 Nb2 Sb1 35.94(12) . .
O10 Nb2 Sb1 78.03(11) 11_666 .
O3 Nb3 O8 103.3(2) . .
O3 Nb3 O4 100.2(2) . .
O8 Nb3 O4 97.2(2) . .
O3 Nb3 O6 99.1(2) . 2_655
O8 Nb3 O6 153.67(18) . 2_655
O4 Nb3 O6 92.29(19) . 2_655
O3 Nb3 O7 101.7(2) . .
O8 Nb3 O7 86.91(19) . .
O4 Nb3 O7 156.11(19) . .
O6 Nb3 O7 74.99(18) 2_655 .
O3 Nb3 O10 169.0(2) . 12_656
O8 Nb3 O10 87.37(17) . 12_656
O4 Nb3 O10 75.41(17) . 12_656
O6 Nb3 O10 71.34(17) 2_655 12_656
O7 Nb3 O10 81.32(17) . 12_656
O3 Nb3 Sb1 98.18(18) . .
O8 Nb3 Sb1 121.77(14) . .
O4 Nb3 Sb1 131.10(14) . .
O6 Nb3 Sb1 40.01(12) 2_655 .
O7 Nb3 Sb1 35.54(13) . .
O10 Nb3 Sb1 78.01(10) 12_656 .
O7 Sb1 O7 100.8(3) . 2_655
O7 Sb1 O6 76.07(17) . 2_655
O7 Sb1 O6 76.80(18) 2_655 2_655
O7 Sb1 O6 76.80(18) . .
O7 Sb1 O6 76.08(17) 2_655 .
O6 Sb1 O6 136.8(3) 2_655 .
O7 Sb1 Nb2 38.59(13) . .
O7 Sb1 Nb2 93.19(13) 2_655 .
O6 Sb1 Nb2 111.09(12) 2_655 .
O6 Sb1 Nb2 38.85(12) . .
O7 Sb1 Nb2 93.19(13) . 2_655
O7 Sb1 Nb2 38.59(13) 2_655 2_655
O6 Sb1 Nb2 38.85(12) 2_655 2_655
O6 Sb1 Nb2 111.09(12) . 2_655
Nb2 Sb1 Nb2 110.59(3) . 2_655
O7 Sb1 Nb3 37.86(13) . .
O7 Sb1 Nb3 93.48(14) 2_655 .
O6 Sb1 Nb3 38.79(12) 2_655 .
O6 Sb1 Nb3 111.03(13) . .
Nb2 Sb1 Nb3 75.490(19) . .
Nb2 Sb1 Nb3 66.399(17) 2_655 .
O7 Sb1 Nb3 93.48(14) . 2_655
O7 Sb1 Nb3 37.86(13) 2_655 2_655
O6 Sb1 Nb3 111.03(13) 2_655 2_655
O6 Sb1 Nb3 38.79(12) . 2_655
Nb2 Sb1 Nb3 66.400(17) . 2_655
Nb2 Sb1 Nb3 75.492(19) 2_655 2_655
Nb3 Sb1 Nb3 110.27(3) . 2_655
O10 V1 O10 110.8(3) 11_666 12_656
O10 V1 O10 108.84(14) 11_666 .
O10 V1 O10 108.83(15) 12_656 .
O10 V1 O10 108.83(15) 11_666 2_655
O10 V1 O10 108.84(14) 12_656 2_655
O10 V1 O10 110.7(3) . 2_655
C2 C1 N1 116.3(11) . .
C1 C2 N2 114.0(10) . .
C4 C3 N3 109.1(8) . .
N4 C4 C3 112.7(9) . .
C1 N1 Cu1 109.2(6) . .
C2 N2 Cu1 107.6(6) . .
C3 N3 Cu1 109.1(5) . .
C4 N4 Cu1 108.4(6) . .
Nb3 O4 Nb1 121.5(2) . 12_656
Nb2 O5 Nb1 122.1(2) 12_656 .
Nb2 O6 Nb3 118.0(2) . 2_655
Nb2 O6 Sb1 100.89(19) . .
Nb3 O6 Sb1 101.19(18) 2_655 .
Sb1 O7 Nb3 106.6(2) . .
Sb1 O7 Nb2 105.5(2) . .
Nb3 O7 Nb2 143.9(2) . .
Nb3 O8 Nb1 154.5(3) . .
Nb2 O9 Nb1 156.7(3) . .
V1 O10 Nb3 124.0(2) . 11_666
V1 O10 Nb2 123.3(2) . 12_656
Nb3 O10 Nb2 96.56(16) 11_666 12_656
V1 O10 Nb1 124.0(2) . .
Nb3 O10 Nb1 89.57(14) 11_666 .
Nb2 O10 Nb1 89.89(14) 12_656 .

loop_
_geom_bond_atom_site_label_1
_geom_bond_atom_site_label_2
_geom_bond_distance
_geom_bond_site_symmetry_2
Cu1 N4 2.007(7) .
Cu1 N3 2.013(7) .
Cu1 N2 2.016(7) .
Cu1 N1 2.020(7) .
Cu1 O1W 2.308(6) .
Nb1 O1 1.764(5) .
Nb1 O9 1.942(5) .
Nb1 O8 1.978(5) .
Nb1 O4 1.998(5) 11_666
Nb1 O5 2.021(5) .
Nb1 O10 2.448(4) .
Nb2 O2 1.758(5) .
Nb2 O9 1.904(5) .
Nb2 O5 1.913(5) 11_666
Nb2 O6 2.099(5) .
Nb2 O7 2.127(4) .
Nb2 O10 2.425(4) 11_666
Nb2 Sb1 3.2857(7) .
Nb3 O3 1.764(5) .
Nb3 O8 1.886(5) .
Nb3 O4 1.920(5) .
Nb3 O6 2.107(5) 2_655
Nb3 O7 2.113(4) .
Nb3 O10 2.406(4) 12_656
Nb3 Sb1 3.2986(7) .
Sb1 O7 2.001(5) .
Sb1 O7 2.001(5) 2_655
Sb1 O6 2.162(5) 2_655
Sb1 O6 2.162(5) .
Sb1 Nb2 3.2857(7) 2_655
Sb1 Nb3 3.2986(7) 2_655
V1 O10 1.724(4) 11_666
V1 O10 1.724(4) 12_656
V1 O10 1.724(4) .
V1 O10 1.724(4) 2_655
C1 C2 1.391(16) .
C1 N1 1.429(13) .
C2 N2 1.481(15) .
C3 C4 1.462(14) .
C3 N3 1.481(12) .
C4 N4 1.431(13) .
O4 Nb1 1.999(5) 12_656
O5 Nb2 1.913(5) 12_656
O6 Nb3 2.107(5) 2_655
O10 Nb3 2.406(4) 11_666
O10 Nb2 2.425(4) 12_656
